data_7106323
loop_
_publ_author_name
'James J. Henkelis'
'Colin A. Kilner'
'Malcolm A. Halcrow'

_publ_section_title
;
 New Insights into the Aggregation of Silver Pyrazolides Using Sterically
 Hindered Bidentate Pyrazole Ligands
;
_journal_name_full Chem.Commun.
_journal_page_first 5187
_journal_paper_doi 10.1039/c1cc00054c
_journal_volume 47
_journal_year 2011
_chemical_formula_moiety 'C24 H28 Ag3 Br N6'
_chemical_formula_sum 'C24 H28 Ag3 Br N6'
_chemical_formula_weight 804.04
_chemical_name_systematic
;
Bis[3{5}-(pyrid-2-yl)-5{3}-tertbutylpyrazolido]bromotrisilver(I)
;
_space_group_IT_number 14
_symmetry_cell_setting monoclinic
_symmetry_space_group_name_Hall '-P 2ybc'
_symmetry_space_group_name_H-M 'P 1 21/c 1'
_atom_sites_solution_hydrogens geom
_atom_sites_solution_primary direct
_atom_sites_solution_secondary difmap
_audit_creation_method SHELXL-97
_cell_angle_alpha 90.00
_cell_angle_beta 99.199(5)
_cell_angle_gamma 90.00
_cell_formula_units_Z 4
_cell_length_a 12.9535(13)
_cell_length_b 9.6805(9)
_cell_length_c 21.741(2)
_cell_measurement_reflns_used 74513
_cell_measurement_temperature 150(2)
_cell_measurement_theta_max 28.47
_cell_measurement_theta_min 1.59
_cell_volume 2691.2(4)
_computing_cell_refinement 'APEX 2 software, Bruker Nonius 2004'
_computing_data_collection 'APEX 2 software, Bruker Nonius 2004'
_computing_data_reduction 'SAINT, Bruker Nonius 2004'
_computing_molecular_graphics 'XSEED (Barbour, 2003)'
_computing_publication_material 'local program'
_computing_structure_refinement 'SHELXL-97 (Sheldrick, 1997)'
_computing_structure_solution 'SHELXS-97 (Sheldrick, 1990)'
_diffrn_ambient_temperature 150(2)
_diffrn_detector_area_resol_mean '120 microns'
_diffrn_measured_fraction_theta_full 0.995
_diffrn_measured_fraction_theta_max 0.995
_diffrn_measurement_device_type 'Bruker X8 Apex diffractometer'
_diffrn_measurement_method 'Rotation images'
_diffrn_radiation_monochromator graphite
_diffrn_radiation_source 'rotating anode'
_diffrn_radiation_type MoK\a
_diffrn_radiation_wavelength 0.71073
_diffrn_reflns_av_R_equivalents 0.0746
_diffrn_reflns_av_sigmaI/netI 0.0315
_diffrn_reflns_limit_h_max 17
_diffrn_reflns_limit_h_min -17
_diffrn_reflns_limit_k_max 12
_diffrn_reflns_limit_k_min -12
_diffrn_reflns_limit_l_max 29
_diffrn_reflns_limit_l_min -29
_diffrn_reflns_number 74513
_diffrn_reflns_theta_full 28.47
_diffrn_reflns_theta_max 28.47
_diffrn_reflns_theta_min 1.59
_exptl_absorpt_coefficient_mu 3.670
_exptl_absorpt_correction_T_max 0.730
_exptl_absorpt_correction_T_min 0.571
_exptl_absorpt_correction_type multi-scan
_exptl_absorpt_process_details
;
Sheldrick, G. M. (2002). SADABS v. 2.03. University of
G/ottingen, Germany.
;
_exptl_crystal_colour colourless
_exptl_crystal_density_diffrn 1.984
_exptl_crystal_density_method 'not measured'
_exptl_crystal_description needle
_exptl_crystal_F_000 1560
_exptl_crystal_size_max 0.30
_exptl_crystal_size_mid 0.08
_exptl_crystal_size_min 0.01
_refine_diff_density_max 0.552
_refine_diff_density_min -0.623
_refine_diff_density_rms 0.127
_refine_ls_extinction_method none
_refine_ls_goodness_of_fit_ref 1.100
_refine_ls_hydrogen_treatment constr
_refine_ls_matrix_type full
_refine_ls_number_parameters 323
_refine_ls_number_reflns 6763
_refine_ls_number_restraints 18
_refine_ls_restrained_S_all 1.104
_refine_ls_R_factor_all 0.0307
_refine_ls_R_factor_gt 0.0201
_refine_ls_shift/su_max 0.002
_refine_ls_shift/su_mean 0.000
_refine_ls_structure_factor_coef Fsqd
_refine_ls_weighting_details 'calc w=1/[\s^2^(Fo^2^)+(0.0000P)^2^+1.9005P] where P=(Fo^2^+2Fc^2^)/3'
_refine_ls_weighting_scheme calc
_refine_ls_wR_factor_gt 0.0448
_refine_ls_wR_factor_ref 0.0505
_reflns_number_gt 5726
_reflns_number_total 6763
_reflns_threshold_expression >2sigma(I)
_cod_data_source_file c1cc00054c.txt
_cod_data_source_block mh391_(beta-2)
_cod_original_cell_volume 2691.2(5)
_cod_original_sg_symbol_H-M 'P 21/c'
_cod_database_code 7106323

loop_
_symmetry_equiv_pos_as_xyz
'x, y, z'
'-x, y+1/2, -z+1/2'
'-x, -y, -z'
'x, -y-1/2, z-1/2'

loop_
_atom_site_label
_atom_site_type_symbol
_atom_site_fract_x
_atom_site_fract_y
_atom_site_fract_z
_atom_site_U_iso_or_equiv
_atom_site_adp_type
_atom_site_occupancy
_atom_site_symmetry_multiplicity
_atom_site_calc_flag
_atom_site_refinement_flags
_atom_site_disorder_assembly
_atom_site_disorder_group
Ag1 Ag 0.229058(13) 0.307875(18) 0.535910(8) 0.02491(5) Uani 1 1 d . . .
Ag2 Ag 0.015017(14) 0.495138(19) 0.585226(8) 0.02825(5) Uani 1 1 d . . .
Ag3 Ag -0.062010(14) 0.267094(19) 0.500092(8) 0.02732(5) Uani 1 1 d . . .
Br4 Br -0.177475(18) 0.42949(2) 0.552575(11) 0.02799(6) Uani 1 1 d . . .
N5 N 0.02859(16) 0.6604(2) 0.67638(9) 0.0268(4) Uani 1 1 d . . .
C6 C -0.0464(2) 0.7352(3) 0.69771(12) 0.0331(6) Uani 1 1 d . . .
H6 H -0.1172 0.7202 0.6795 0.040 Uiso 1 1 calc R . .
C7 C -0.0252(2) 0.8336(3) 0.74533(12) 0.0353(6) Uani 1 1 d . . .
H7 H -0.0802 0.8841 0.7591 0.042 Uiso 1 1 calc R . .
C8 C 0.0791(2) 0.8555(3) 0.77204(11) 0.0356(6) Uani 1 1 d . . .
H8 H 0.0963 0.9216 0.8043 0.043 Uiso 1 1 calc R . .
C9 C 0.1584(2) 0.7785(3) 0.75056(11) 0.0306(5) Uani 1 1 d . . .
H9 H 0.2296 0.7911 0.7684 0.037 Uiso 1 1 calc R . .
C10 C 0.13005(19) 0.6819(2) 0.70194(10) 0.0241(5) Uani 1 1 d . . .
C11 C 0.20979(18) 0.5995(2) 0.67591(10) 0.0220(4) Uani 1 1 d . . .
N12 N 0.17961(15) 0.50935(19) 0.62836(9) 0.0242(4) Uani 1 1 d . . .
N13 N 0.26886(15) 0.4497(2) 0.61209(8) 0.0248(4) Uani 1 1 d . . .
C14 C 0.35458(18) 0.5038(2) 0.64952(10) 0.0226(5) Uani 1 1 d . . .
C15 C 0.32005(19) 0.5988(2) 0.69101(10) 0.0250(5) Uani 1 1 d . . .
H15 H 0.3620 0.6513 0.7225 0.030 Uiso 1 1 calc R . .
C16 C 0.46685(18) 0.4600(3) 0.64402(11) 0.0266(5) Uani 1 1 d . . .
C17 C 0.4858(2) 0.4721(4) 0.57575(12) 0.0453(7) Uani 1 1 d . . .
H17A H 0.4724 0.5673 0.5612 0.068 Uiso 1 1 calc R . .
H17B H 0.4385 0.4093 0.5494 0.068 Uiso 1 1 calc R . .
H17C H 0.5584 0.4475 0.5734 0.068 Uiso 1 1 calc R . .
C18 C 0.4851(3) 0.3093(3) 0.66657(17) 0.0545(9) Uani 1 1 d . . .
H18A H 0.4372 0.2479 0.6398 0.082 Uiso 1 1 calc R . .
H18B H 0.4720 0.3016 0.7096 0.082 Uiso 1 1 calc R . .
H18C H 0.5575 0.2826 0.6646 0.082 Uiso 1 1 calc R . .
C19 C 0.5458(2) 0.5546(4) 0.68565(15) 0.0499(8) Uani 1 1 d . . .
H19A H 0.5359 0.5452 0.7292 0.075 Uiso 1 1 calc R . .
H19B H 0.5341 0.6509 0.6724 0.075 Uiso 1 1 calc R . .
H19C H 0.6173 0.5274 0.6816 0.075 Uiso 1 1 calc R . .
N20 N -0.15624(15) 0.1095(2) 0.42122(9) 0.0259(4) Uani 1 1 d . . .
C21 C -0.25969(19) 0.0968(3) 0.40004(11) 0.0316(5) Uani 1 1 d . . .
H21 H -0.3062 0.1605 0.4145 0.038 Uiso 1 1 calc R . .
C22 C -0.3019(2) -0.0053(3) 0.35782(13) 0.0382(6) Uani 1 1 d . . .
H22 H -0.3751 -0.0099 0.3434 0.046 Uiso 1 1 calc R . .
C23 C -0.2333(2) -0.1007(3) 0.33745(12) 0.0376(6) Uani 1 1 d . . .
H23 H -0.2596 -0.1728 0.3096 0.045 Uiso 1 1 calc R . .
C24 C -0.1255(2) -0.0888(3) 0.35846(11) 0.0297(5) Uani 1 1 d . . .
H24 H -0.0780 -0.1527 0.3451 0.036 Uiso 1 1 calc R . .
C25 C -0.08850(18) 0.0197(2) 0.39982(10) 0.0240(5) Uani 1 1 d . . .
C26 C 0.02484(18) 0.0453(2) 0.42020(10) 0.0223(4) Uani 1 1 d . . .
N27 N 0.05716(15) 0.14844(19) 0.46132(8) 0.0224(4) Uani 1 1 d . . .
N28 N 0.16514(15) 0.15896(19) 0.46707(8) 0.0233(4) Uani 1 1 d . . .
C29 C 0.19960(18) 0.0616(2) 0.42904(10) 0.0233(5) Uani 1 1 d D A .
C30 C 0.11232(19) -0.0141(2) 0.39930(10) 0.0253(5) Uani 1 1 d . . .
H30 H 0.1126 -0.0892 0.3712 0.030 Uiso 1 1 calc R . .
C31 C 0.31362(19) 0.0469(3) 0.41907(11) 0.0285(5) Uani 1 1 d D . .
C32A C 0.3466(3) -0.1084(4) 0.4305(2) 0.0409(10) Uani 0.69 1 d PD A 1
H32A H 0.2987 -0.1676 0.4026 0.061 Uiso 0.69 1 calc PR A 1
H32B H 0.3435 -0.1331 0.4739 0.061 Uiso 0.69 1 calc PR A 1
H32C H 0.4181 -0.1213 0.4221 0.061 Uiso 0.69 1 calc PR A 1
C33A C 0.3886(3) 0.1380(5) 0.4634(2) 0.0397(11) Uani 0.69 1 d PD A 1
H33A H 0.4602 0.1245 0.4553 0.060 Uiso 0.69 1 calc PR A 1
H33B H 0.3848 0.1124 0.5066 0.060 Uiso 0.69 1 calc PR A 1
H33C H 0.3688 0.2351 0.4567 0.060 Uiso 0.69 1 calc PR A 1
C34A C 0.3209(4) 0.0831(8) 0.3506(2) 0.0438(13) Uani 0.69 1 d PD A 1
H34A H 0.2734 0.0235 0.3227 0.066 Uiso 0.69 1 calc PR A 1
H34B H 0.3928 0.0687 0.3431 0.066 Uiso 0.69 1 calc PR A 1
H34C H 0.3012 0.1799 0.3425 0.066 Uiso 0.69 1 calc PR A 1
C32B C 0.3661(9) -0.0771(10) 0.4525(5) 0.047(3) Uiso 0.31 1 d PD A 2
H32D H 0.4385 -0.0829 0.4448 0.071 Uiso 0.31 1 calc PR A 2
H32E H 0.3283 -0.1611 0.4371 0.071 Uiso 0.31 1 calc PR A 2
H32F H 0.3656 -0.0678 0.4974 0.071 Uiso 0.31 1 calc PR A 2
C33B C 0.3783(9) 0.1789(10) 0.4410(5) 0.048(4) Uiso 0.31 1 d PD A 2
H33D H 0.3455 0.2597 0.4188 0.072 Uiso 0.31 1 calc PR A 2
H33E H 0.4497 0.1685 0.4322 0.072 Uiso 0.31 1 calc PR A 2
H33F H 0.3803 0.1914 0.4859 0.072 Uiso 0.31 1 calc PR A 2
C34B C 0.3170(12) 0.0334(14) 0.3491(5) 0.050(5) Uiso 0.31 1 d PD A 2
H34D H 0.2840 0.1145 0.3272 0.075 Uiso 0.31 1 calc PR A 2
H34E H 0.2793 -0.0501 0.3330 0.075 Uiso 0.31 1 calc PR A 2
H34F H 0.3899 0.0272 0.3424 0.075 Uiso 0.31 1 calc PR A 2

loop_
_atom_site_aniso_label
_atom_site_aniso_U_11
_atom_site_aniso_U_22
_atom_site_aniso_U_33
_atom_site_aniso_U_23
_atom_site_aniso_U_13
_atom_site_aniso_U_12
Ag1 0.02685(9) 0.02468(10) 0.02262(9) -0.00924(6) 0.00218(7) -0.00272(7)
Ag2 0.02754(9) 0.02798(11) 0.02830(10) -0.00576(7) 0.00162(7) -0.00451(7)
Ag3 0.03012(10) 0.02515(10) 0.02703(9) -0.00652(7) 0.00562(7) -0.00092(7)
Br4 0.02573(12) 0.02489(13) 0.03217(13) -0.00313(9) 0.00105(9) 0.00273(9)
N5 0.0332(11) 0.0184(10) 0.0294(10) -0.0009(8) 0.0068(8) 0.0001(8)
C6 0.0378(14) 0.0238(13) 0.0385(14) 0.0023(10) 0.0090(11) 0.0019(10)
C7 0.0494(16) 0.0268(14) 0.0330(13) 0.0030(10) 0.0171(12) 0.0095(11)
C8 0.0559(17) 0.0259(13) 0.0253(12) -0.0045(10) 0.0072(11) 0.0056(12)
C9 0.0441(15) 0.0254(13) 0.0219(11) -0.0047(9) 0.0038(10) 0.0010(10)
C10 0.0363(13) 0.0179(11) 0.0186(10) 0.0018(8) 0.0063(9) -0.0014(9)
C11 0.0300(12) 0.0186(11) 0.0171(10) -0.0003(8) 0.0030(8) -0.0020(9)
N12 0.0293(10) 0.0212(10) 0.0222(9) -0.0052(7) 0.0045(8) -0.0024(8)
N13 0.0290(10) 0.0236(10) 0.0212(9) -0.0068(7) 0.0027(8) -0.0022(8)
C14 0.0294(12) 0.0197(11) 0.0175(10) 0.0001(8) 0.0003(8) -0.0041(9)
C15 0.0321(12) 0.0223(12) 0.0191(11) -0.0044(8) -0.0001(9) -0.0047(9)
C16 0.0262(12) 0.0290(13) 0.0238(11) -0.0008(9) 0.0014(9) -0.0021(9)
C17 0.0335(14) 0.071(2) 0.0322(14) -0.0037(14) 0.0090(11) -0.0073(14)
C18 0.0429(17) 0.0444(19) 0.078(2) 0.0190(16) 0.0160(16) 0.0126(14)
C19 0.0303(14) 0.066(2) 0.0512(18) -0.0242(16) -0.0011(13) -0.0065(14)
N20 0.0276(10) 0.0252(11) 0.0243(10) 0.0028(8) 0.0020(8) -0.0042(8)
C21 0.0282(12) 0.0328(14) 0.0324(13) 0.0042(10) 0.0010(10) -0.0007(10)
C22 0.0333(14) 0.0411(16) 0.0365(14) 0.0046(12) -0.0054(11) -0.0110(12)
C23 0.0413(15) 0.0382(16) 0.0303(13) -0.0049(11) -0.0032(11) -0.0168(12)
C24 0.0350(13) 0.0279(13) 0.0252(12) -0.0033(9) 0.0019(10) -0.0068(10)
C25 0.0315(12) 0.0216(12) 0.0183(10) 0.0028(8) 0.0026(9) -0.0053(9)
C26 0.0301(12) 0.0188(11) 0.0175(10) -0.0002(8) 0.0023(8) -0.0051(9)
N27 0.0263(10) 0.0221(10) 0.0191(9) -0.0024(7) 0.0046(7) -0.0018(8)
N28 0.0280(10) 0.0195(10) 0.0221(9) -0.0038(7) 0.0033(7) -0.0025(8)
C29 0.0294(12) 0.0194(11) 0.0210(11) -0.0025(8) 0.0043(9) 0.0010(9)
C30 0.0336(12) 0.0204(12) 0.0214(11) -0.0059(9) 0.0032(9) -0.0027(9)
C31 0.0276(12) 0.0286(13) 0.0294(12) -0.0071(10) 0.0047(9) 0.0005(10)
C32A 0.034(2) 0.032(2) 0.056(3) -0.010(2) 0.003(2) 0.0059(17)
C33A 0.0225(19) 0.044(3) 0.052(3) -0.022(2) 0.0039(18) -0.0011(18)
C34A 0.033(2) 0.064(5) 0.038(3) 0.009(2) 0.0136(17) 0.000(3)

loop_
_atom_type_symbol
_atom_type_description
_atom_type_scat_dispersion_real
_atom_type_scat_dispersion_imag
_atom_type_scat_source
C C 0.0033 0.0016 'International Tables Vol C Tables 4.2.6.8 and 6.1.1.4'
H H 0.0000 0.0000 'International Tables Vol C Tables 4.2.6.8 and 6.1.1.4'
N N 0.0061 0.0033 'International Tables Vol C Tables 4.2.6.8 and 6.1.1.4'
Ag Ag -0.8971 1.1015 'International Tables Vol C Tables 4.2.6.8 and 6.1.1.4'
Br Br -0.2901 2.4595 'International Tables Vol C Tables 4.2.6.8 and 6.1.1.4'

loop_
_geom_angle_atom_site_label_1
_geom_angle_atom_site_label_2
_geom_angle_atom_site_label_3
_geom_angle
_geom_angle_site_symmetry_1
_geom_angle_site_symmetry_3
_geom_angle_publ_flag
N28 Ag1 N13 169.87(7) . . ?
N28 Ag1 Br4 95.42(5) . 3_566 ?
N13 Ag1 Br4 87.54(5) . 3_566 ?
N12 Ag2 N5 71.60(7) . . ?
N12 Ag2 Br4 166.28(5) . . ?
N5 Ag2 Br4 108.45(5) . . ?
N27 Ag3 N20 73.15(7) . . ?
N27 Ag3 Br4 171.14(5) . . ?
N20 Ag3 Br4 115.47(5) . . ?
C6 N5 C10 118.6(2) . . ?
C6 N5 Ag2 130.03(17) . . ?
C10 N5 Ag2 111.01(14) . . ?
N5 C6 C7 123.4(3) . . ?
C8 C7 C6 118.1(2) . . ?
C7 C8 C9 119.3(2) . . ?
C8 C9 C10 118.8(2) . . ?
N5 C10 C9 121.7(2) . . ?
N5 C10 C11 116.59(19) . . ?
C9 C10 C11 121.7(2) . . ?
N12 C11 C15 109.28(19) . . ?
N12 C11 C10 120.0(2) . . ?
C15 C11 C10 130.7(2) . . ?
C11 N12 N13 108.09(18) . . ?
C11 N12 Ag2 120.44(15) . . ?
N13 N12 Ag2 131.13(13) . . ?
C14 N13 N12 108.55(17) . . ?
C14 N13 Ag1 140.62(16) . . ?
N12 N13 Ag1 110.80(13) . . ?
N13 C14 C15 108.6(2) . . ?
N13 C14 C16 122.3(2) . . ?
C15 C14 C16 129.1(2) . . ?
C14 C15 C11 105.45(19) . . ?
C14 C16 C18 109.5(2) . . ?
C14 C16 C17 110.5(2) . . ?
C18 C16 C17 109.6(2) . . ?
C14 C16 C19 109.6(2) . . ?
C18 C16 C19 108.6(2) . . ?
C17 C16 C19 108.9(2) . . ?
C21 N20 C25 118.8(2) . . ?
C21 N20 Ag3 130.29(17) . . ?
C25 N20 Ag3 110.87(14) . . ?
N20 C21 C22 123.4(2) . . ?
C21 C22 C23 118.1(2) . . ?
C22 C23 C24 119.5(2) . . ?
C23 C24 C25 119.1(2) . . ?
N20 C25 C24 121.1(2) . . ?
N20 C25 C26 116.7(2) . . ?
C24 C25 C26 122.1(2) . . ?
N27 C26 C30 109.42(19) . . ?
N27 C26 C25 120.3(2) . . ?
C30 C26 C25 130.0(2) . . ?
C26 N27 N28 108.22(17) . . ?
C26 N27 Ag3 118.32(15) . . ?
N28 N27 Ag3 133.37(14) . . ?
C29 N28 N27 108.36(17) . . ?
C29 N28 Ag1 138.92(16) . . ?
N27 N28 Ag1 112.51(13) . . ?
N28 C29 C30 108.5(2) . . ?
N28 C29 C31 124.14(19) . . ?
C30 C29 C31 127.2(2) . . ?
C26 C30 C29 105.45(19) . . ?
C29 C31 C33A 112.7(2) . . ?
C29 C31 C34A 108.9(3) . . ?
C33A C31 C34A 110.2(4) . . ?
C29 C31 C32A 108.0(2) . . ?
C33A C31 C32A 108.8(3) . . ?
C34A C31 C32A 108.2(3) . . ?
C32B C31 C29 112.1(5) . . ?
C32B C31 C34B 109.2(7) . . ?
C29 C31 C34B 109.2(6) . . ?
C32B C31 C33B 109.0(6) . . ?
C29 C31 C33B 111.3(5) . . ?
C34B C31 C33B 105.9(6) . . ?

loop_
_geom_bond_atom_site_label_1
_geom_bond_atom_site_label_2
_geom_bond_distance
_geom_bond_site_symmetry_2
_geom_bond_publ_flag
Ag1 N28 2.1465(18) . ?
Ag1 N13 2.1496(18) . ?
Ag1 Br4 3.1938(4) 3_566 ?
Ag2 N12 2.1919(19) . ?
Ag2 N5 2.5312(19) . ?
Ag2 Br4 2.5611(4) . ?
Ag3 N27 2.1975(19) . ?
Ag3 N20 2.4674(19) . ?
Ag3 Br4 2.5605(3) . ?
Ag1 Ag2 3.6157(4) . ?
Ag1 Ag3 3.7469(4) . ?
Ag1 Ag2 4.2316(4) 3_566 ?
Ag1 Ag3 4.6565(4) 3_566 ?
Ag2 Ag3 2.9503(3) . ?
Ag2 Ag3 3.0774(3) 3_566 ?
N5 C6 1.352(3) . ?
N5 C10 1.359(3) . ?
C6 C7 1.402(4) . ?
C7 C8 1.399(4) . ?
C8 C9 1.407(4) . ?
C9 C10 1.415(3) . ?
C10 C11 1.487(3) . ?
C11 N12 1.362(3) . ?
C11 C15 1.414(3) . ?
N12 N13 1.388(3) . ?
N13 C14 1.372(3) . ?
C14 C15 1.410(3) . ?
C14 C16 1.538(3) . ?
C16 C18 1.546(4) . ?
C16 C17 1.547(3) . ?
C16 C19 1.552(3) . ?
N20 C21 1.351(3) . ?
N20 C25 1.368(3) . ?
C21 C22 1.400(4) . ?
C22 C23 1.401(4) . ?
C23 C24 1.403(4) . ?
C24 C25 1.416(3) . ?
C25 C26 1.485(3) . ?
C26 N27 1.361(3) . ?
C26 C30 1.409(3) . ?
N27 N28 1.388(3) . ?
N28 C29 1.375(3) . ?
C29 C30 1.414(3) . ?
C29 C31 1.533(3) . ?
C31 C32B 1.508(9) . ?
C31 C33A 1.533(4) . ?
C31 C34B 1.535(10) . ?
C31 C34A 1.548(5) . ?
C31 C33B 1.560(9) . ?
C31 C32A 1.571(5) . ?
